data_4348718
loop_
_publ_author_name
'Milin, Eric'
'Bela\"id, Sabrina'
'Patinec, V\'eronique'
'Triki, Smail'
'Chastanet, Guillaume'
'Marchivie, Mathieu'

_publ_section_title
;
 Dinuclear Spin-Crossover Complexes Based on Tetradentate and Bridging
 Cyanocarbanion Ligands.
;
_journal_issue 17
_journal_name_full 'Inorganic chemistry'
_journal_page_first 9038
_journal_page_last 9046
_journal_paper_doi 10.1021/acs.inorgchem.6b01542
_journal_volume 55
_journal_year 2016
_chemical_formula_moiety 'C56 H36 Fe2 N20'
_chemical_formula_sum 'C56 H36 Fe2 N20'
_chemical_formula_weight 1100.74
_space_group_crystal_system monoclinic
_space_group_IT_number 14
_space_group_name_Hall '-P 2yn'
_space_group_name_H-M_alt 'P 1 21/n 1'
_atom_sites_solution_hydrogens geom
_audit_creation_date 2015-12-22
_audit_creation_method
;
Olex2 1.2
(compiled Sep 16 2015 11:44:03 for OlexSys, GUI svn.r5103)
;
_cell_angle_alpha 90
_cell_angle_beta 106.036(8)
_cell_angle_gamma 90
_cell_formula_units_Z 2
_cell_length_a 11.088(4)
_cell_length_b 18.1975(10)
_cell_length_c 13.8106(5)
_cell_measurement_reflns_used 4689
_cell_measurement_temperature 360
_cell_measurement_theta_max 25.249
_cell_measurement_theta_min 3.597
_cell_volume 2678.2(10)
_computing_molecular_graphics 'Olex2 (Dolomanov et al., 2009)'
_computing_publication_material 'Olex2 (Dolomanov et al., 2009)'
_computing_structure_refinement 'ShelXL (Sheldrick, 2015)'
_computing_structure_solution 'ShelXT (Sheldrick, 2015)'
_diffrn_ambient_temperature 360
_diffrn_detector_area_resol_mean 8
_diffrn_measured_fraction_theta_full 0.994
_diffrn_measured_fraction_theta_max 0.994
_diffrn_measurement_device_type 'Bruker SMART APEX CCD area detector'
_diffrn_measurement_method '\w and \f scans'
_diffrn_radiation_monochromator graphite
_diffrn_radiation_type MoK\a
_diffrn_radiation_wavelength 0.71073
_diffrn_reflns_av_R_equivalents 0.1886
_diffrn_reflns_av_unetI/netI 0.2481
_diffrn_reflns_Laue_measured_fraction_full 0.994
_diffrn_reflns_Laue_measured_fraction_max 0.994
_diffrn_reflns_limit_h_max 11
_diffrn_reflns_limit_h_min -13
_diffrn_reflns_limit_k_max 21
_diffrn_reflns_limit_k_min -21
_diffrn_reflns_limit_l_max 15
_diffrn_reflns_limit_l_min -16
_diffrn_reflns_number 17368
_diffrn_reflns_point_group_measured_fraction_full 0.994
_diffrn_reflns_point_group_measured_fraction_max 0.994
_diffrn_reflns_theta_full 25.242
_diffrn_reflns_theta_max 25.250
_diffrn_reflns_theta_min 3.556
_diffrn_source 'sealed tube'
_exptl_absorpt_coefficient_mu 0.600
_exptl_absorpt_correction_T_max 0.7453
_exptl_absorpt_correction_T_min 0.4836
_exptl_absorpt_correction_type multi-scan
_exptl_absorpt_process_details
;
SADABS-2008/1 (Bruker,2008) was used for absorption correction.
wR2(int) was 0.1035 before and 0.0877 after correction.
The Ratio of minimum to maximum transmission is 0.6489.
The \l/2 correction factor is 0.0015.
;
_exptl_crystal_colour yellow
_exptl_crystal_colour_primary yellow
_exptl_crystal_density_diffrn 1.365
_exptl_crystal_description prism
_exptl_crystal_F_000 1128
_exptl_crystal_size_max 0.2
_exptl_crystal_size_mid 0.15
_exptl_crystal_size_min 0.1
_refine_diff_density_max 0.283
_refine_diff_density_min -0.269
_refine_diff_density_rms 0.064
_refine_ls_extinction_method none
_refine_ls_goodness_of_fit_ref 0.999
_refine_ls_hydrogen_treatment constr
_refine_ls_matrix_type full
_refine_ls_number_parameters 352
_refine_ls_number_reflns 4833
_refine_ls_number_restraints 0
_refine_ls_restrained_S_all 0.999
_refine_ls_R_factor_all 0.2662
_refine_ls_R_factor_gt 0.0899
_refine_ls_shift/su_max 0.000
_refine_ls_shift/su_mean 0.000
_refine_ls_structure_factor_coef Fsqd
_refine_ls_weighting_details 'w=1/[\s^2^(Fo^2^)+(0.0741P)^2^+0.0856P] where P=(Fo^2^+2Fc^2^)/3'
_refine_ls_weighting_scheme calc
_refine_ls_wR_factor_gt 0.1539
_refine_ls_wR_factor_ref 0.2079
_reflns_Friedel_coverage 0.000
_reflns_number_gt 1703
_reflns_number_total 4833
_reflns_threshold_expression 'I > 2\s(I)'
_cod_data_source_file ic6b01542_si_002.cif
_cod_data_source_block compound1p-360K
_cod_depositor_comments
;

2021-04-15
Z value and formula fixed to values more according to usual
chemical conventions.                 miguel
;
_cod_original_formula_sum 'C112 H72 Fe4 N40'
_cod_original_formula_weight 2201.49
_cod_original_formula_moiety '2(C56 H36 Fe2 N20)'
_cod_original_formula_units_Z 1
_cod_original_cell_volume 2678.1(10)
_cod_database_code 4348718
_shelxl_version_number 2013-4
_shelx_space_group_comment
;
The symmetry employed for this shelxl refinement is uniquely defined
by the following loop, which should always be used as a source of
symmetry information in preference to the above space-group names.
They are only intended as comments.
;
_shelx_estimated_absorpt_t_max 0.942
_shelx_estimated_absorpt_t_min 0.889
_olex2_refinement_description
;
1. Fixed Uiso
 At 1.2 times of:
  All C(H) groups, All C(H,H) groups
2.a Secondary CH2 refined with riding coordinates:
 C00P(H00A,H00B), C00X(H00C,H00D), C011(H01A,H01B)
2.b Aromatic/amide H refined with riding coordinates:
 C00I(H00I), C00K(H00K), C00N(H00N), C00S(H00S), C00U(H00U), C00V(H00V),
 C00W(H00W), C00Y(H00Y), C00Z(H00Z), C010(H010), C012(H012), C013(H013)
;
_olex2_submission_special_instructions 'No special instructions were received'

loop_
_space_group_symop_operation_xyz
'x, y, z'
'-x+1/2, y+1/2, -z+1/2'
'-x, -y, -z'
'x-1/2, -y-1/2, z-1/2'

loop_
_atom_site_label
_atom_site_type_symbol
_atom_site_fract_x
_atom_site_fract_y
_atom_site_fract_z
_atom_site_U_iso_or_equiv
_atom_site_adp_type
_atom_site_occupancy
_atom_site_site_symmetry_order
_atom_site_calc_flag
_atom_site_refinement_flags_posn
Fe01 Fe 0.87291(10) 0.64637(6) 0.32436(7) 0.0657(4) Uani 1 1 d .
N002 N 1.1915(6) 0.4118(3) 0.5765(5) 0.078(2) Uani 1 1 d .
N003 N 1.0408(7) 0.5911(4) 0.3804(5) 0.080(2) Uani 1 1 d .
N004 N 0.7133(6) 0.7120(3) 0.2692(5) 0.0722(18) Uani 1 1 d .
N005 N 0.9479(6) 0.7388(3) 0.4060(5) 0.0674(17) Uani 1 1 d .
N006 N 0.8302(7) 0.5717(4) 0.2042(5) 0.0794(18) Uani 1 1 d .
N007 N 0.9323(6) 0.7060(4) 0.2123(5) 0.0745(18) Uani 1 1 d .
C008 C 1.1199(9) 0.5486(5) 0.4066(5) 0.063(2) Uani 1 1 d .
C009 C 1.3832(8) 0.4301(5) 0.3886(5) 0.064(2) Uani 1 1 d .
C00A C 1.3193(7) 0.4943(4) 0.3900(5) 0.0598(19) Uani 1 1 d .
C00B C 1.2148(7) 0.4971(4) 0.4354(5) 0.065(2) Uani 1 1 d .
C00C C 1.2064(7) 0.4488(4) 0.5129(6) 0.067(2) Uani 1 1 d .
C00D C 1.3329(8) 0.6303(6) 0.3782(7) 0.086(3) Uani 1 1 d .
C00E C 1.5027(9) 0.4309(4) 0.3709(5) 0.077(2) Uani 1 1 d .
N00F N 1.6015(8) 0.4282(4) 0.3570(5) 0.100(2) Uani 1 1 d .
N00G N 1.3208(8) 0.6892(4) 0.4057(6) 0.111(3) Uani 1 1 d .
C00H C 1.3499(7) 0.5596(5) 0.3447(5) 0.075(2) Uani 1 1 d .
C00I C 0.9267(8) 0.7619(5) 0.4914(6) 0.078(2) Uani 1 1 d .
H00I H 0.8799 0.7318 0.5217 0.094 Uiso 1 1 calc R
C00J C 1.3415(8) 0.3613(6) 0.4042(6) 0.086(3) Uani 1 1 d .
C00K C 0.7607(9) 0.5126(6) 0.1976(9) 0.099(3) Uani 1 1 d .
H00K H 0.7207 0.5034 0.2473 0.119 Uiso 1 1 calc R
C00L C 1.0121(7) 0.7831(5) 0.3629(6) 0.071(2) Uani 1 1 d .
N00M N 1.3051(9) 0.3032(5) 0.4142(7) 0.128(3) Uani 1 1 d .
C00N C 0.6186(10) 0.7216(6) 0.3106(6) 0.087(2) Uani 1 1 d .
H00N H 0.6093 0.6871 0.3576 0.104 Uiso 1 1 calc R
C00O C 1.4002(8) 0.5564(5) 0.2614(7) 0.095(3) Uani 1 1 d .
C00P C 0.9743(9) 0.6504(5) 0.1504(6) 0.096(3) Uani 1 1 d .
H00A H 1.0587 0.6344 0.1851 0.115 Uiso 1 1 calc R
H00B H 0.9761 0.6721 0.0867 0.115 Uiso 1 1 calc R
C00Q C 0.7245(8) 0.7635(5) 0.2021(6) 0.067(2) Uani 1 1 d .
C00R C 0.8874(8) 0.5853(5) 0.1314(7) 0.087(3) Uani 1 1 d .
C00S C 0.6463(11) 0.8229(5) 0.1772(6) 0.089(3) Uani 1 1 d .
H00S H 0.6574 0.8576 0.1310 0.107 Uiso 1 1 calc R
N00T N 1.4393(9) 0.5495(5) 0.1927(6) 0.150(4) Uani 1 1 d .
C00U C 0.9683(10) 0.8258(7) 0.5362(7) 0.103(3) Uani 1 1 d .
H00U H 0.9497 0.8393 0.5954 0.123 Uiso 1 1 calc R
C00V C 1.0586(8) 0.8494(6) 0.4033(9) 0.102(3) Uani 1 1 d .
H00V H 1.1029 0.8796 0.3709 0.123 Uiso 1 1 calc R
C00W C 0.5359(10) 0.7774(7) 0.2895(8) 0.107(3) Uani 1 1 d .
H00W H 0.4705 0.7803 0.3193 0.128 Uiso 1 1 calc R
C00X C 1.0370(8) 0.7540(5) 0.2672(6) 0.089(3) Uani 1 1 d .
H00C H 1.0458 0.7948 0.2245 0.107 Uiso 1 1 calc R
H00D H 1.1148 0.7263 0.2841 0.107 Uiso 1 1 calc R
C00Y C 0.7460(12) 0.4658(8) 0.1217(14) 0.138(5) Uani 1 1 d .
H00Y H 0.7005 0.4229 0.1222 0.166 Uiso 1 1 calc R
C00Z C 1.0377(11) 0.8704(6) 0.4946(10) 0.124(4) Uani 1 1 d .
H00Z H 1.0707 0.9140 0.5261 0.149 Uiso 1 1 calc R
C010 C 0.5512(10) 0.8298(6) 0.2225(9) 0.112(3) Uani 1 1 d .
H010 H 0.4972 0.8699 0.2078 0.134 Uiso 1 1 calc R
C011 C 0.8229(8) 0.7479(4) 0.1491(5) 0.080(2) Uani 1 1 d .
H01A H 0.7853 0.7201 0.0883 0.097 Uiso 1 1 calc R
H01B H 0.8526 0.7941 0.1292 0.097 Uiso 1 1 calc R
C012 C 0.7945(17) 0.4778(10) 0.0443(14) 0.168(7) Uani 1 1 d .
H012 H 0.7783 0.4461 -0.0106 0.201 Uiso 1 1 calc R
C013 C 0.8703(13) 0.5400(9) 0.0490(9) 0.142(5) Uani 1 1 d .
H013 H 0.9078 0.5502 -0.0019 0.170 Uiso 1 1 calc R

loop_
_atom_site_aniso_label
_atom_site_aniso_U_11
_atom_site_aniso_U_22
_atom_site_aniso_U_33
_atom_site_aniso_U_23
_atom_site_aniso_U_13
_atom_site_aniso_U_12
Fe01 0.0725(8) 0.0769(7) 0.0528(6) 0.0085(6) 0.0259(5) 0.0028(7)
N002 0.077(5) 0.094(5) 0.070(4) 0.013(4) 0.033(4) 0.010(4)
N003 0.088(6) 0.077(5) 0.083(5) 0.011(4) 0.037(4) -0.001(4)
N004 0.081(5) 0.077(5) 0.063(4) 0.004(4) 0.028(4) -0.003(4)
N005 0.067(4) 0.083(5) 0.054(4) 0.002(4) 0.020(3) -0.015(4)
N006 0.072(5) 0.089(5) 0.078(5) 0.000(4) 0.023(4) 0.004(4)
N007 0.081(5) 0.084(5) 0.070(4) -0.009(4) 0.040(4) -0.020(4)
C008 0.074(7) 0.067(6) 0.057(5) 0.007(4) 0.034(5) -0.001(5)
C009 0.060(6) 0.075(6) 0.065(5) 0.005(4) 0.029(4) 0.002(5)
C00A 0.053(5) 0.074(6) 0.049(4) 0.005(4) 0.008(4) 0.003(5)
C00B 0.058(6) 0.089(6) 0.056(5) 0.000(4) 0.029(4) 0.002(5)
C00C 0.056(5) 0.083(6) 0.066(5) -0.005(5) 0.026(4) 0.018(5)
C00D 0.078(6) 0.099(8) 0.088(7) 0.032(6) 0.034(5) 0.020(7)
C00E 0.069(7) 0.096(6) 0.075(5) -0.008(5) 0.034(5) -0.002(6)
N00F 0.085(6) 0.114(6) 0.111(5) 0.000(5) 0.043(5) 0.009(5)
N00G 0.129(7) 0.093(6) 0.118(6) 0.015(6) 0.049(5) 0.010(6)
C00H 0.074(6) 0.090(7) 0.071(5) 0.015(5) 0.036(4) 0.013(5)
C00I 0.091(7) 0.077(6) 0.060(5) -0.005(5) 0.012(5) -0.001(5)
C00J 0.095(7) 0.092(7) 0.086(6) -0.012(6) 0.052(5) -0.003(7)
C00K 0.085(8) 0.087(7) 0.114(8) -0.019(7) 0.007(6) -0.012(6)
C00L 0.057(6) 0.072(6) 0.075(6) -0.002(5) 0.003(4) -0.009(5)
N00M 0.163(8) 0.102(6) 0.158(8) -0.017(6) 0.110(6) -0.020(7)
C00N 0.080(7) 0.107(8) 0.073(5) -0.005(5) 0.022(5) -0.001(6)
C00O 0.109(7) 0.111(7) 0.081(6) 0.013(6) 0.052(6) 0.009(6)
C00P 0.101(7) 0.126(7) 0.073(5) 0.003(6) 0.048(5) -0.001(7)
C00Q 0.069(6) 0.075(6) 0.057(5) -0.005(5) 0.015(4) -0.015(5)
C00R 0.080(7) 0.104(7) 0.084(6) -0.013(6) 0.034(5) 0.007(6)
C00S 0.096(8) 0.083(7) 0.080(6) 0.014(5) 0.009(6) -0.003(6)
N00T 0.208(10) 0.178(8) 0.102(6) 0.047(6) 0.103(7) 0.038(7)
C00U 0.117(9) 0.103(8) 0.072(6) -0.010(7) -0.001(6) 0.002(7)
C00V 0.090(7) 0.091(8) 0.104(8) 0.019(7) -0.009(6) -0.022(6)
C00W 0.079(8) 0.141(9) 0.107(8) -0.004(7) 0.036(6) 0.007(8)
C00X 0.079(7) 0.100(6) 0.095(6) 0.021(6) 0.034(5) -0.015(6)
C00Y 0.110(10) 0.123(11) 0.149(12) -0.011(11) -0.020(10) -0.002(7)
C00Z 0.134(10) 0.101(9) 0.093(9) -0.015(7) -0.042(7) -0.009(7)
C010 0.088(9) 0.121(9) 0.117(8) -0.015(7) 0.013(7) 0.019(7)
C011 0.090(7) 0.090(6) 0.059(5) 0.015(5) 0.015(5) -0.002(5)
C012 0.163(16) 0.168(15) 0.138(13) -0.075(13) -0.017(11) 0.023(11)
C013 0.132(11) 0.190(13) 0.098(8) -0.049(10) 0.022(7) 0.048(10)

loop_
_atom_type_symbol
_atom_type_description
_atom_type_scat_dispersion_real
_atom_type_scat_dispersion_imag
_atom_type_scat_source
C C 0.0033 0.0016 'International Tables Vol C Tables 4.2.6.8 and 6.1.1.4'
H H 0.0000 0.0000 'International Tables Vol C Tables 4.2.6.8 and 6.1.1.4'
Fe Fe 0.3463 0.8444 'International Tables Vol C Tables 4.2.6.8 and 6.1.1.4'
N N 0.0061 0.0033 'International Tables Vol C Tables 4.2.6.8 and 6.1.1.4'

loop_
_geom_angle_atom_site_label_1
_geom_angle_atom_site_label_2
_geom_angle_atom_site_label_3
_geom_angle
_geom_angle_site_symmetry_1
_geom_angle_site_symmetry_3
N002 Fe01 N003 86.6(2) 3_766 .
N002 Fe01 N004 97.2(3) 3_766 .
N002 Fe01 N005 102.8(3) 3_766 .
N002 Fe01 N006 98.8(3) 3_766 .
N002 Fe01 N007 176.7(3) 3_766 .
N003 Fe01 N004 174.3(3) . .
N003 Fe01 N006 87.9(2) . .
N003 Fe01 N007 95.3(3) . .
N004 Fe01 N007 81.1(3) . .
N005 Fe01 N003 90.4(2) . .
N005 Fe01 N004 84.7(2) . .
N005 Fe01 N006 158.2(3) . .
N005 Fe01 N007 79.9(2) . .
N006 Fe01 N004 95.6(2) . .
N006 Fe01 N007 78.6(3) . .
C00C N002 Fe01 167.8(6) . 3_766
C008 N003 Fe01 166.9(7) . .
C00N N004 Fe01 127.0(6) . .
C00N N004 C00Q 115.8(7) . .
C00Q N004 Fe01 114.7(6) . .
C00I N005 Fe01 126.6(6) . .
C00L N005 Fe01 115.9(5) . .
C00L N005 C00I 117.0(7) . .
C00K N006 Fe01 125.9(7) . .
C00K N006 C00R 119.1(9) . .
C00R N006 Fe01 114.9(7) . .
C00P N007 Fe01 106.3(4) . .
C00P N007 C00X 111.8(7) . .
C00P N007 C011 110.2(6) . .
C00X N007 Fe01 106.4(4) . .
C00X N007 C011 113.1(6) . .
C011 N007 Fe01 108.7(4) . .
N003 C008 C00B 178.5(8) . .
C00A C009 C00E 120.5(8) . .
C00A C009 C00J 125.4(7) . .
C00J C009 C00E 114.2(8) . .
C009 C00A C00B 120.6(7) . .
C009 C00A C00H 121.2(7) . .
C00H C00A C00B 118.2(7) . .
C008 C00B C00A 122.0(7) . .
C008 C00B C00C 115.9(6) . .
C00C C00B C00A 122.1(7) . .
N002 C00C C00B 175.0(8) . .
N00G C00D C00H 178.9(10) . .
N00F C00E C009 177.0(9) . .
C00D C00H C00A 123.5(7) . .
C00D C00H C00O 115.4(8) . .
C00O C00H C00A 121.2(8) . .
N005 C00I H00I 117.9 . .
N005 C00I C00U 124.1(8) . .
C00U C00I H00I 117.9 . .
N00M C00J C009 177.9(10) . .
N006 C00K H00K 119.2 . .
N006 C00K C00Y 121.5(12) . .
C00Y C00K H00K 119.2 . .
N005 C00L C00V 122.9(8) . .
N005 C00L C00X 115.4(7) . .
C00V C00L C00X 121.6(9) . .
N004 C00N H00N 117.5 . .
N004 C00N C00W 125.0(9) . .
C00W C00N H00N 117.5 . .
N00T C00O C00H 176.0(11) . .
N007 C00P H00A 109.5 . .
N007 C00P H00B 109.5 . .
N007 C00P C00R 110.5(7) . .
H00A C00P H00B 108.1 . .
C00R C00P H00A 109.5 . .
C00R C00P H00B 109.5 . .
N004 C00Q C00S 123.4(8) . .
N004 C00Q C011 115.0(8) . .
C00S C00Q C011 121.5(9) . .
N006 C00R C00P 115.1(8) . .
N006 C00R C013 121.3(10) . .
C013 C00R C00P 123.6(11) . .
C00Q C00S H00S 121.0 . .
C00Q C00S C010 118.1(9) . .
C010 C00S H00S 121.0 . .
C00I C00U H00U 120.3 . .
C00I C00U C00Z 119.4(10) . .
C00Z C00U H00U 120.3 . .
C00L C00V H00V 120.9 . .
C00L C00V C00Z 118.1(10) . .
C00Z C00V H00V 120.9 . .
C00N C00W H00W 121.0 . .
C00N C00W C010 117.9(10) . .
C010 C00W H00W 121.0 . .
N007 C00X C00L 110.2(6) . .
N007 C00X H00C 109.6 . .
N007 C00X H00D 109.6 . .
C00L C00X H00C 109.6 . .
C00L C00X H00D 109.6 . .
H00C C00X H00D 108.1 . .
C00K C00Y H00Y 118.8 . .
C00K C00Y C012 122.4(16) . .
C012 C00Y H00Y 118.8 . .
C00U C00Z C00V 118.4(10) . .
C00U C00Z H00Z 120.8 . .
C00V C00Z H00Z 120.8 . .
C00S C010 H010 120.1 . .
C00W C010 C00S 119.8(10) . .
C00W C010 H010 120.1 . .
N007 C011 C00Q 113.2(6) . .
N007 C011 H01A 108.9 . .
N007 C011 H01B 108.9 . .
C00Q C011 H01A 108.9 . .
C00Q C011 H01B 108.9 . .
H01A C011 H01B 107.8 . .
C00Y C012 H012 121.2 . .
C00Y C012 C013 117.6(16) . .
C013 C012 H012 121.2 . .
C00R C013 C012 117.9(14) . .
C00R C013 H013 121.1 . .
C012 C013 H013 121.1 . .

loop_
_geom_bond_atom_site_label_1
_geom_bond_atom_site_label_2
_geom_bond_distance
_geom_bond_site_symmetry_2
Fe01 N002 2.011(7) 3_766
Fe01 N003 2.069(8) .
Fe01 N004 2.096(6) .
Fe01 N005 2.067(6) .
Fe01 N006 2.096(7) .
Fe01 N007 2.137(6) .
N002 Fe01 2.011(7) 3_766
N002 C00C 1.154(9) .
N003 C008 1.150(9) .
N004 C00N 1.339(10) .
N004 C00Q 1.347(9) .
N005 C00I 1.334(9) .
N005 C00L 1.321(9) .
N006 C00K 1.311(10) .
N006 C00R 1.351(10) .
N007 C00P 1.480(9) .
N007 C00X 1.483(9) .
N007 C011 1.494(8) .
C008 C00B 1.383(10) .
C009 C00A 1.371(9) .
C009 C00E 1.412(11) .
C009 C00J 1.372(11) .
C00A C00B 1.463(10) .
C00A C00H 1.427(10) .
C00B C00C 1.408(10) .
C00D N00G 1.156(10) .
C00D C00H 1.397(11) .
C00E N00F 1.164(9) .
C00H C00O 1.411(11) .
C00I H00I 0.9300 .
C00I C00U 1.337(10) .
C00J N00M 1.153(10) .
C00K H00K 0.9300 .
C00K C00Y 1.326(15) .
C00L C00V 1.369(10) .
C00L C00X 1.518(10) .
C00N H00N 0.9300 .
C00N C00W 1.345(11) .
C00O N00T 1.154(9) .
C00P H00A 0.9700 .
C00P H00B 0.9700 .
C00P C00R 1.504(11) .
C00Q C00S 1.369(10) .
C00Q C011 1.499(10) .
C00R C013 1.375(12) .
C00S H00S 0.9300 .
C00S C010 1.373(12) .
C00U H00U 0.9300 .
C00U C00Z 1.351(13) .
C00V H00V 0.9300 .
C00V C00Z 1.398(13) .
C00W H00W 0.9300 .
C00W C010 1.371(12) .
C00X H00C 0.9700 .
C00X H00D 0.9700 .
C00Y H00Y 0.9300 .
C00Y C012 1.340(18) .
C00Z H00Z 0.9300 .
C010 H010 0.9300 .
C011 H01A 0.9700 .
C011 H01B 0.9700 .
C012 H012 0.9300 .
C012 C013 1.399(17) .
C013 H013 0.9300 .

loop_
_geom_torsion_atom_site_label_1
_geom_torsion_atom_site_label_2
_geom_torsion_atom_site_label_3
_geom_torsion_atom_site_label_4
_geom_torsion
Fe01 N004 C00N C00W 161.5(7)
Fe01 N004 C00Q C00S -162.5(6)
Fe01 N004 C00Q C011 22.4(7)
Fe01 N005 C00I C00U -173.5(6)
Fe01 N005 C00L C00V 174.4(6)
Fe01 N005 C00L C00X -8.5(8)
Fe01 N006 C00K C00Y -175.2(7)
Fe01 N006 C00R C00P 1.6(9)
Fe01 N006 C00R C013 178.6(7)
Fe01 N007 C00P C00R 40.7(7)
Fe01 N007 C00X C00L -37.1(7)
Fe01 N007 C011 C00Q 24.1(7)
N004 C00N C00W C010 -1.9(14)
N004 C00Q C00S C010 -0.6(11)
N004 C00Q C011 N007 -31.6(9)
N005 C00I C00U C00Z -0.8(14)
N005 C00L C00V C00Z 0.6(12)
N005 C00L C00X N007 31.7(9)
N006 C00K C00Y C012 -4.2(18)
N006 C00R C013 C012 -1.8(15)
N007 C00P C00R N006 -29.2(10)
N007 C00P C00R C013 153.8(8)
C009 C00A C00B C008 -154.7(7)
C009 C00A C00B C00C 27.0(10)
C009 C00A C00H C00D -150.7(8)
C009 C00A C00H C00O 29.4(11)
C00B C00A C00H C00D 31.2(11)
C00B C00A C00H C00O -148.7(7)
C00E C009 C00A C00B -162.6(6)
C00E C009 C00A C00H 19.4(11)
C00H C00A C00B C008 23.5(10)
C00H C00A C00B C00C -154.9(7)
C00I N005 C00L C00V 1.5(11)
C00I N005 C00L C00X 178.6(6)
C00I C00U C00Z C00V 2.9(15)
C00J C009 C00A C00B 16.9(11)
C00J C009 C00A C00H -161.2(7)
C00K N006 C00R C00P -174.6(7)
C00K N006 C00R C013 2.4(12)
C00K C00Y C012 C013 5(2)
C00L N005 C00I C00U -1.4(11)
C00L C00V C00Z C00U -2.7(14)
C00N N004 C00Q C00S 0.8(10)
C00N N004 C00Q C011 -174.3(6)
C00N C00W C010 C00S 2.0(14)
C00P N007 C00X C00L -152.8(6)
C00P N007 C011 C00Q 140.2(7)
C00P C00R C013 C012 174.9(10)
C00Q N004 C00N C00W 0.5(12)
C00Q C00S C010 C00W -0.8(13)
C00R N006 C00K C00Y 0.6(13)
C00S C00Q C011 N007 153.3(7)
C00V C00L C00X N007 -151.1(7)
C00X N007 C00P C00R 156.4(6)
C00X N007 C011 C00Q -93.9(7)
C00X C00L C00V C00Z -176.4(8)
C00Y C012 C013 C00R -2(2)
C011 N007 C00P C00R -76.9(8)
C011 N007 C00X C00L 82.1(7)
C011 C00Q C00S C010 174.1(8)
